data_4037590
loop_
_publ_author_name
'Ikemoto, Koki'
'Tokuhira, Toshiki'
'Uetani, Akari'
'Harabuchi, Yu'
'Sato, Sota'
'Maeda, Satoshi'
'Isobe, Hiroyuki'

_publ_section_title
;
 Fluorescence enhancement of aromatic macrocycles by lowering excited
 singlet state energies.
;
_journal_name_full 'The Journal of organic chemistry'
_journal_paper_doi 10.1021/acs.joc.9b02379
_journal_year 2019
_chemical_formula_moiety 'C46 H30 O4'
_chemical_formula_sum 'C46 H30 O4'
_chemical_formula_weight 646.70
_space_group_crystal_system triclinic
_space_group_IT_number 2
_space_group_name_Hall '-P 1'
_space_group_name_H-M_alt 'P -1'
_atom_sites_solution_hydrogens geom
_atom_sites_solution_primary direct
_audit_creation_method SHELXL-2016/6
_cell_angle_alpha 89.86(3)
_cell_angle_beta 87.29(3)
_cell_angle_gamma 81.82(3)
_cell_formula_units_Z 2
_cell_length_a 7.3000(15)
_cell_length_b 13.910(3)
_cell_length_c 14.630(3)
_cell_measurement_reflns_used 12108
_cell_measurement_temperature 100(2)
_cell_measurement_theta_max 32.084
_cell_measurement_theta_min 1.667
_cell_volume 1468.8(5)
_computing_cell_refinement 'XDS (Kabsch, 2010)'
_computing_data_collection 'SPring-8 BSS'
_computing_data_reduction 'XDS (Kabsch, 2010)'
_computing_molecular_graphics 'Yadokari-XG 2009 (Wakita Nemoto et al., 2009)'
_computing_publication_material 'Yadokari-XG 2009 (Wakita Nemoto et al., 2009)'
_computing_structure_refinement 'SHELXL-2016/6 (Sheldrick, 2016)'
_computing_structure_solution SHELXT
_diffrn_ambient_temperature 100(2)
_diffrn_measured_fraction_theta_full 0.997
_diffrn_measured_fraction_theta_max 0.996
_diffrn_measurement_device_type 'CCD MX225HE (Rayonix)'
_diffrn_measurement_method 'oscillation method, \w scans'
_diffrn_radiation_type synchrotron
_diffrn_radiation_wavelength 0.85000
_diffrn_reflns_av_R_equivalents 0.0485
_diffrn_reflns_av_unetI/netI 0.0278
_diffrn_reflns_Laue_measured_fraction_full 0.997
_diffrn_reflns_Laue_measured_fraction_max 0.996
_diffrn_reflns_limit_h_max 9
_diffrn_reflns_limit_h_min -9
_diffrn_reflns_limit_k_max 17
_diffrn_reflns_limit_k_min -17
_diffrn_reflns_limit_l_max 18
_diffrn_reflns_limit_l_min -18
_diffrn_reflns_number 68350
_diffrn_reflns_point_group_measured_fraction_full 0.997
_diffrn_reflns_point_group_measured_fraction_max 0.996
_diffrn_reflns_theta_full 30.664
_diffrn_reflns_theta_max 32.084
_diffrn_reflns_theta_min 1.667
_diffrn_source 'SPring-8 BL38B1 bending magnet beamline'
_exptl_absorpt_coefficient_mu 0.136
_exptl_absorpt_correction_T_max 1.000
_exptl_absorpt_correction_T_min 0.930
_exptl_absorpt_correction_type multi-scan
_exptl_absorpt_process_details 'XDS (Kabsch, 2010)'
_exptl_crystal_colour orange
_exptl_crystal_density_diffrn 1.462
_exptl_crystal_description block
_exptl_crystal_F_000 676
_exptl_crystal_size_max 0.080
_exptl_crystal_size_mid 0.030
_exptl_crystal_size_min 0.030
_refine_diff_density_max 0.471
_refine_diff_density_min -0.460
_refine_diff_density_rms 0.127
_refine_ls_extinction_method none
_refine_ls_goodness_of_fit_ref 1.018
_refine_ls_hydrogen_treatment constr
_refine_ls_matrix_type full
_refine_ls_number_parameters 451
_refine_ls_number_reflns 5984
_refine_ls_number_restraints 0
_refine_ls_restrained_S_all 1.018
_refine_ls_R_factor_all 0.0517
_refine_ls_R_factor_gt 0.0402
_refine_ls_shift/su_max 0.000
_refine_ls_shift/su_mean 0.000
_refine_ls_structure_factor_coef Fsqd
_refine_ls_weighting_details 'w=1/[\s^2^(Fo^2^)+(0.0766P)^2^+0.4282P] where P=(Fo^2^+2Fc^2^)/3'
_refine_ls_weighting_scheme calc
_refine_ls_wR_factor_gt 0.1171
_refine_ls_wR_factor_ref 0.1215
_reflns_Friedel_coverage 0.000
_reflns_number_gt 5483
_reflns_number_total 5984
_reflns_threshold_expression 'I > 2\s(I)'
_cod_data_source_file jo9b02379_si_002.cif
_cod_data_source_block p-1
_cod_database_code 4037590
_shelx_shelxl_version_number 2016/6
_shelx_space_group_comment
;
The symmetry employed for this shelxl refinement is uniquely defined
by the following loop, which should always be used as a source of
symmetry information in preference to the above space-group names.
They are only intended as comments.
;

loop_
_space_group_symop_operation_xyz
'x, y, z'
'-x, -y, -z'

loop_
_atom_site_label
_atom_site_type_symbol
_atom_site_fract_x
_atom_site_fract_y
_atom_site_fract_z
_atom_site_U_iso_or_equiv
_atom_site_adp_type
_atom_site_occupancy
_atom_site_site_symmetry_order
_atom_site_calc_flag
_atom_site_refinement_flags_posn
_atom_site_refinement_flags_adp
C1 C 0.58930(15) 0.18987(8) 0.62767(7) 0.0207(2) Uani 1 1 d . .
H1 H 0.482796 0.232966 0.611672 0.025 Uiso 1 1 calc R U
C2 C 0.67299(15) 0.12094(8) 0.56350(8) 0.0212(2) Uani 1 1 d . .
C3 C 0.82259(16) 0.05466(8) 0.59126(8) 0.0232(2) Uani 1 1 d . .
H3 H 0.880211 0.005988 0.549666 0.028 Uiso 1 1 calc R U
C4 C 0.88776(15) 0.05880(8) 0.67793(8) 0.0233(2) Uani 1 1 d . .
H4 H 0.988408 0.012525 0.695482 0.028 Uiso 1 1 calc R U
C5 C 0.80776(15) 0.12991(8) 0.73982(7) 0.0214(2) Uani 1 1 d . .
C6 C 0.65748(15) 0.19717(8) 0.71430(7) 0.0206(2) Uani 1 1 d . .
C7 C 0.89402(15) 0.13973(8) 0.83085(7) 0.0221(2) Uani 1 1 d . .
C8 C 0.74825(15) 0.18317(8) 0.90634(7) 0.0222(2) Uani 1 1 d . .
C9 C 0.47167(15) 0.35980(8) 0.74764(7) 0.0211(2) Uani 1 1 d . .
H9 H 0.448299 0.364641 0.684340 0.025 Uiso 1 1 calc R U
C10 C 0.58009(15) 0.27631(8) 0.77854(7) 0.0205(2) Uani 1 1 d . .
C11 C 0.62117(15) 0.27013(8) 0.87113(7) 0.0212(2) Uani 1 1 d . .
C12 C 0.54114(16) 0.34428(8) 0.93044(7) 0.0228(2) Uani 1 1 d . .
H12 H 0.563882 0.339225 0.993799 0.027 Uiso 1 1 calc R U
C13 C 0.42885(16) 0.42541(8) 0.89884(7) 0.0232(2) Uani 1 1 d . .
H13 H 0.373556 0.474020 0.941069 0.028 Uiso 1 1 calc R U
C14 C 0.39590(15) 0.43660(8) 0.80541(7) 0.0207(2) Uani 1 1 d . .
O1 O 1.03019(11) 0.20077(6) 0.81411(5) 0.02438(19) Uani 1 1 d . .
C15 C 1.12189(16) 0.22199(9) 0.89520(8) 0.0273(3) Uani 1 1 d . .
H15 H 1.213788 0.266182 0.879962 0.033 Uiso 1 1 calc R U
H15A H 1.188069 0.161269 0.920237 0.033 Uiso 1 1 calc R U
C16 C 0.97972(17) 0.26901(9) 0.96505(8) 0.0277(3) Uani 1 1 d . .
H16 H 1.041139 0.281466 1.021876 0.033 Uiso 1 1 calc R U
H16A H 0.920880 0.332168 0.941504 0.033 Uiso 1 1 calc R U
O2 O 0.84024(11) 0.20787(6) 0.98513(5) 0.02535(19) Uani 1 1 d . .
O3 O 0.99017(11) 0.04978(6) 0.86055(5) 0.02504(19) Uani 1 1 d . .
C17 C 0.86792(16) -0.01841(8) 0.88721(8) 0.0271(3) Uani 1 1 d . .
H17 H 0.940897 -0.079470 0.907689 0.033 Uiso 1 1 calc R U
H17A H 0.797394 -0.033607 0.834224 0.033 Uiso 1 1 calc R U
C18 C 0.73627(17) 0.02364(9) 0.96347(8) 0.0273(3) Uani 1 1 d . .
H18 H 0.649424 -0.022687 0.980551 0.033 Uiso 1 1 calc R U
H18A H 0.806351 0.034824 1.017835 0.033 Uiso 1 1 calc R U
O4 O 0.63343(11) 0.11438(6) 0.93480(5) 0.02425(19) Uani 1 1 d . .
C19 C 0.25857(15) 0.53429(8) 0.67504(7) 0.0213(2) Uani 1 1 d . .
H19 H 0.297398 0.479273 0.636916 0.026 Uiso 1 1 calc R U
C20 C 0.29404(14) 0.52744(8) 0.76727(7) 0.0209(2) Uani 1 1 d . .
C21 C 0.23607(16) 0.61044(8) 0.82235(8) 0.0242(2) Uani 1 1 d . .
H21 H 0.260735 0.608497 0.885554 0.029 Uiso 1 1 calc R U
C22 C 0.14466(16) 0.69388(8) 0.78603(8) 0.0253(2) Uani 1 1 d . .
H22 H 0.107081 0.748588 0.824707 0.030 Uiso 1 1 calc R U
C23 C 0.10543(15) 0.70015(8) 0.69282(8) 0.0233(2) Uani 1 1 d . .
C24 C 0.16758(15) 0.61915(8) 0.63540(8) 0.0219(2) Uani 1 1 d . .
C25 C 0.00032(16) 0.78501(8) 0.65532(9) 0.0259(2) Uani 1 1 d . .
H25 H -0.038894 0.839954 0.693485 0.031 Uiso 1 1 calc R U
C26 C -0.04373(16) 0.78790(8) 0.56649(9) 0.0265(3) Uani 1 1 d . .
H26 H -0.118496 0.843745 0.544210 0.032 Uiso 1 1 calc R U
C27 C 0.20068(16) 0.55112(8) 0.47553(8) 0.0231(2) Uani 1 1 d . .
H27 H 0.280848 0.496709 0.496837 0.028 Uiso 1 1 calc R U
C28 C 0.13114(15) 0.62510(8) 0.53824(8) 0.0227(2) Uani 1 1 d . .
C29 C 0.01970(16) 0.70881(8) 0.50534(8) 0.0244(2) Uani 1 1 d . .
C30 C -0.02379(16) 0.71133(9) 0.41223(9) 0.0274(3) Uani 1 1 d . .
H30 H -0.100150 0.766500 0.389724 0.033 Uiso 1 1 calc R U
C31 C 0.04135(16) 0.63619(9) 0.35345(8) 0.0267(2) Uani 1 1 d . .
H31 H 0.007610 0.639712 0.291478 0.032 Uiso 1 1 calc R U
C32 C 0.15830(15) 0.55339(8) 0.38396(8) 0.0233(2) Uani 1 1 d . .
C33 C 0.32116(15) 0.38497(8) 0.35527(7) 0.0226(2) Uani 1 1 d . .
H33 H 0.339880 0.380848 0.419061 0.027 Uiso 1 1 calc R U
C34 C 0.22989(15) 0.47099(8) 0.32131(8) 0.0233(2) Uani 1 1 d . .
C35 C 0.20527(16) 0.47530(9) 0.22581(8) 0.0264(2) Uani 1 1 d . .
H35 H 0.146682 0.533592 0.199623 0.032 Uiso 1 1 calc R U
C36 C 0.26515(17) 0.39615(9) 0.17059(8) 0.0275(3) Uani 1 1 d . .
H36 H 0.245570 0.400812 0.106905 0.033 Uiso 1 1 calc R U
C37 C 0.35463(16) 0.30841(9) 0.20566(8) 0.0251(2) Uani 1 1 d . .
C38 C 0.38712(15) 0.30396(8) 0.30048(7) 0.0226(2) Uani 1 1 d . .
C39 C 0.41234(17) 0.22407(9) 0.14952(8) 0.0281(3) Uani 1 1 d . .
H39 H 0.392770 0.227318 0.085783 0.034 Uiso 1 1 calc R U
C40 C 0.49418(17) 0.13995(9) 0.18568(8) 0.0277(3) Uani 1 1 d . .
H40 H 0.529745 0.085129 0.146914 0.033 Uiso 1 1 calc R U
C41 C 0.52935(15) 0.20761(8) 0.43046(7) 0.0214(2) Uani 1 1 d . .
H41 H 0.503458 0.263757 0.468303 0.026 Uiso 1 1 calc R U
C42 C 0.48078(15) 0.21470(8) 0.33855(7) 0.0221(2) Uani 1 1 d . .
C43 C 0.52826(16) 0.13197(9) 0.28140(8) 0.0248(2) Uani 1 1 d . .
C44 C 0.61005(16) 0.04413(9) 0.32016(8) 0.0261(2) Uani 1 1 d . .
H44 H 0.638202 -0.012247 0.282740 0.031 Uiso 1 1 calc R U
C45 C 0.64968(16) 0.03872(8) 0.41105(8) 0.0246(2) Uani 1 1 d . .
H45 H 0.701981 -0.021565 0.435976 0.029 Uiso 1 1 calc R U
C46 C 0.61339(15) 0.12201(8) 0.46791(8) 0.0218(2) Uani 1 1 d . .

loop_
_atom_site_aniso_label
_atom_site_aniso_U_11
_atom_site_aniso_U_22
_atom_site_aniso_U_33
_atom_site_aniso_U_23
_atom_site_aniso_U_13
_atom_site_aniso_U_12
C1 0.0198(5) 0.0193(5) 0.0221(5) 0.0012(4) -0.0010(4) 0.0002(4)
C2 0.0216(5) 0.0190(5) 0.0230(5) 0.0010(4) 0.0003(4) -0.0031(4)
C3 0.0231(5) 0.0184(5) 0.0267(5) -0.0008(4) 0.0029(4) 0.0000(4)
C4 0.0202(5) 0.0197(5) 0.0288(6) 0.0040(4) 0.0000(4) 0.0010(4)
C5 0.0209(5) 0.0207(5) 0.0227(5) 0.0038(4) -0.0012(4) -0.0032(4)
C6 0.0204(5) 0.0203(5) 0.0209(5) 0.0022(4) -0.0004(4) -0.0020(4)
C7 0.0199(5) 0.0210(5) 0.0250(5) 0.0044(4) -0.0035(4) -0.0008(4)
C8 0.0233(5) 0.0245(5) 0.0195(5) 0.0030(4) -0.0046(4) -0.0043(4)
C9 0.0209(5) 0.0231(5) 0.0191(5) 0.0000(4) -0.0028(4) -0.0017(4)
C10 0.0187(5) 0.0218(5) 0.0210(5) 0.0005(4) -0.0014(4) -0.0027(4)
C11 0.0193(5) 0.0232(5) 0.0217(5) 0.0022(4) -0.0027(4) -0.0041(4)
C12 0.0254(5) 0.0257(6) 0.0181(5) 0.0003(4) -0.0032(4) -0.0058(4)
C13 0.0241(5) 0.0240(5) 0.0216(5) -0.0032(4) -0.0008(4) -0.0039(4)
C14 0.0182(5) 0.0217(5) 0.0227(5) -0.0005(4) -0.0020(4) -0.0042(4)
O1 0.0217(4) 0.0267(4) 0.0253(4) 0.0052(3) -0.0037(3) -0.0049(3)
C15 0.0233(6) 0.0297(6) 0.0306(6) 0.0054(5) -0.0086(5) -0.0072(4)
C16 0.0278(6) 0.0301(6) 0.0269(6) 0.0026(5) -0.0081(5) -0.0075(5)
O2 0.0257(4) 0.0301(4) 0.0212(4) 0.0036(3) -0.0066(3) -0.0056(3)
O3 0.0221(4) 0.0230(4) 0.0296(4) 0.0074(3) -0.0048(3) -0.0004(3)
C17 0.0273(6) 0.0231(6) 0.0312(6) 0.0068(4) -0.0052(5) -0.0033(4)
C18 0.0283(6) 0.0264(6) 0.0278(6) 0.0082(4) -0.0051(5) -0.0054(5)
O4 0.0225(4) 0.0257(4) 0.0248(4) 0.0057(3) -0.0023(3) -0.0039(3)
C19 0.0203(5) 0.0189(5) 0.0244(5) -0.0016(4) -0.0012(4) -0.0015(4)
C20 0.0172(5) 0.0208(5) 0.0247(5) -0.0012(4) -0.0009(4) -0.0027(4)
C21 0.0225(5) 0.0254(6) 0.0243(5) -0.0041(4) -0.0016(4) -0.0020(4)
C22 0.0224(5) 0.0223(5) 0.0308(6) -0.0056(4) 0.0019(4) -0.0022(4)
C23 0.0188(5) 0.0198(5) 0.0311(6) 0.0003(4) 0.0008(4) -0.0029(4)
C24 0.0178(5) 0.0201(5) 0.0276(6) 0.0003(4) -0.0002(4) -0.0026(4)
C25 0.0223(5) 0.0178(5) 0.0369(6) -0.0012(4) 0.0038(5) -0.0018(4)
C26 0.0223(5) 0.0183(5) 0.0380(6) 0.0067(5) 0.0003(5) -0.0002(4)
C27 0.0226(5) 0.0207(5) 0.0258(6) 0.0042(4) -0.0038(4) -0.0015(4)
C28 0.0196(5) 0.0205(5) 0.0285(6) 0.0041(4) -0.0016(4) -0.0040(4)
C29 0.0201(5) 0.0211(5) 0.0322(6) 0.0056(4) -0.0007(4) -0.0038(4)
C30 0.0245(6) 0.0231(5) 0.0345(6) 0.0104(5) -0.0042(5) -0.0023(4)
C31 0.0264(6) 0.0274(6) 0.0267(6) 0.0082(4) -0.0051(4) -0.0044(5)
C32 0.0205(5) 0.0240(6) 0.0264(6) 0.0063(4) -0.0023(4) -0.0061(4)
C33 0.0222(5) 0.0268(6) 0.0195(5) 0.0029(4) -0.0023(4) -0.0053(4)
C34 0.0202(5) 0.0274(6) 0.0234(5) 0.0041(4) -0.0025(4) -0.0072(4)
C35 0.0245(6) 0.0299(6) 0.0259(6) 0.0080(5) -0.0054(4) -0.0066(5)
C36 0.0279(6) 0.0373(7) 0.0195(5) 0.0043(5) -0.0048(4) -0.0110(5)
C37 0.0222(5) 0.0329(6) 0.0222(5) 0.0013(4) -0.0012(4) -0.0105(5)
C38 0.0199(5) 0.0277(6) 0.0215(5) 0.0011(4) -0.0007(4) -0.0079(4)
C39 0.0296(6) 0.0386(7) 0.0184(5) -0.0017(5) -0.0020(4) -0.0132(5)
C40 0.0286(6) 0.0321(6) 0.0238(6) -0.0067(5) 0.0006(4) -0.0097(5)
C41 0.0201(5) 0.0229(5) 0.0211(5) -0.0022(4) 0.0010(4) -0.0034(4)
C42 0.0191(5) 0.0261(6) 0.0219(5) -0.0008(4) 0.0012(4) -0.0064(4)
C43 0.0224(5) 0.0295(6) 0.0236(6) -0.0034(4) 0.0009(4) -0.0080(4)
C44 0.0258(6) 0.0253(6) 0.0274(6) -0.0072(4) 0.0017(4) -0.0049(4)
C45 0.0236(5) 0.0215(5) 0.0282(6) -0.0021(4) 0.0007(4) -0.0024(4)
C46 0.0195(5) 0.0231(5) 0.0228(5) -0.0015(4) 0.0020(4) -0.0036(4)

loop_
_atom_type_symbol
_atom_type_description
_atom_type_scat_dispersion_real
_atom_type_scat_dispersion_imag
_atom_type_scat_source
C C 0.0051 0.0024 'International Tables Vol C Tables 4.2.6.8 and 6.1.1.4'
H H 0.0000 0.0000 'International Tables Vol C Tables 4.2.6.8 and 6.1.1.4'
O O 0.0162 0.0090 'International Tables Vol C Tables 4.2.6.8 and 6.1.1.4'

loop_
_geom_angle_atom_site_label_1
_geom_angle_atom_site_label_2
_geom_angle_atom_site_label_3
_geom_angle
C6 C1 C2 121.95(10)
C6 C1 H1 119.0
C2 C1 H1 119.0
C1 C2 C3 117.51(10)
C1 C2 C46 121.21(10)
C3 C2 C46 121.16(10)
C4 C3 C2 121.17(10)
C4 C3 H3 119.4
C2 C3 H3 119.4
C3 C4 C5 120.69(10)
C3 C4 H4 119.7
C5 C4 H4 119.7
C4 C5 C6 119.57(10)
C4 C5 C7 119.76(10)
C6 C5 C7 120.44(10)
C1 C6 C5 118.99(10)
C1 C6 C10 121.70(10)
C5 C6 C10 119.26(10)
O1 C7 O3 105.91(8)
O1 C7 C5 105.47(9)
O3 C7 C5 111.93(9)
O1 C7 C8 111.16(9)
O3 C7 C8 110.09(9)
C5 C7 C8 112.03(9)
O4 C8 O2 106.72(8)
O4 C8 C11 106.48(9)
O2 C8 C11 111.47(9)
O4 C8 C7 110.82(9)
O2 C8 C7 109.75(9)
C11 C8 C7 111.45(9)
C10 C9 C14 123.11(10)
C10 C9 H9 118.4
C14 C9 H9 118.4
C9 C10 C11 118.84(10)
C9 C10 C6 120.90(10)
C11 C10 C6 120.21(10)
C12 C11 C10 118.80(10)
C12 C11 C8 120.74(10)
C10 C11 C8 120.45(10)
C13 C12 C11 121.37(10)
C13 C12 H12 119.3
C11 C12 H12 119.3
C12 C13 C14 120.94(10)
C12 C13 H13 119.5
C14 C13 H13 119.5
C9 C14 C13 116.72(10)
C9 C14 C20 120.63(10)
C13 C14 C20 122.58(10)
C7 O1 C15 113.16(9)
O1 C15 C16 109.03(9)
O1 C15 H15 109.9
C16 C15 H15 109.9
O1 C15 H15A 109.9
C16 C15 H15A 109.9
H15 C15 H15A 108.3
O2 C16 C15 110.79(10)
O2 C16 H16 109.5
C15 C16 H16 109.5
O2 C16 H16A 109.5
C15 C16 H16A 109.5
H16 C16 H16A 108.1
C8 O2 C16 113.46(8)
C7 O3 C17 112.69(8)
O3 C17 C18 109.74(10)
O3 C17 H17 109.7
C18 C17 H17 109.7
O3 C17 H17A 109.7
C18 C17 H17A 109.7
H17 C17 H17A 108.2
O4 C18 C17 109.91(9)
O4 C18 H18 109.7
C17 C18 H18 109.7
O4 C18 H18A 109.7
C17 C18 H18A 109.7
H18 C18 H18A 108.2
C8 O4 C18 113.05(8)
C20 C19 C24 122.90(10)
C20 C19 H19 118.6
C24 C19 H19 118.6
C19 C20 C21 117.45(10)
C19 C20 C14 120.77(10)
C21 C20 C14 121.75(10)
C22 C21 C20 121.08(11)
C22 C21 H21 119.5
C20 C21 H21 119.5
C21 C22 C23 121.45(11)
C21 C22 H22 119.3
C23 C22 H22 119.3
C22 C23 C24 118.64(10)
C22 C23 C25 121.86(11)
C24 C23 C25 119.48(11)
C19 C24 C23 118.43(10)
C19 C24 C28 122.20(10)
C23 C24 C28 119.35(10)
C26 C25 C23 121.00(11)
C26 C25 H25 119.5
C23 C25 H25 119.5
C25 C26 C29 121.51(11)
C25 C26 H26 119.2
C29 C26 H26 119.2
C32 C27 C28 123.36(11)
C32 C27 H27 118.3
C28 C27 H27 118.3
C27 C28 C29 118.29(11)
C27 C28 C24 122.82(10)
C29 C28 C24 118.89(11)
C30 C29 C28 118.42(11)
C30 C29 C26 122.06(11)
C28 C29 C26 119.52(11)
C31 C30 C29 121.73(11)
C31 C30 H30 119.1
C29 C30 H30 119.1
C30 C31 C32 120.87(11)
C30 C31 H31 119.6
C32 C31 H31 119.6
C27 C32 C31 117.25(11)
C27 C32 C34 121.07(10)
C31 C32 C34 121.67(10)
C34 C33 C38 123.43(10)
C34 C33 H33 118.3
C38 C33 H33 118.3
C33 C34 C35 117.03(11)
C33 C34 C32 120.61(10)
C35 C34 C32 122.35(11)
C36 C35 C34 120.80(11)
C36 C35 H35 119.6
C34 C35 H35 119.6
C35 C36 C37 121.93(10)
C35 C36 H36 119.0
C37 C36 H36 119.0
C36 C37 C38 118.08(11)
C36 C37 C39 122.63(10)
C38 C37 C39 119.28(11)
C33 C38 C37 118.65(11)
C33 C38 C42 121.93(10)
C37 C38 C42 119.38(11)
C40 C39 C37 121.25(10)
C40 C39 H39 119.4
C37 C39 H39 119.4
C39 C40 C43 121.32(11)
C39 C40 H40 119.3
C43 C40 H40 119.3
C46 C41 C42 122.56(10)
C46 C41 H41 118.7
C42 C41 H41 118.7
C41 C42 C43 118.35(11)
C41 C42 C38 122.25(10)
C43 C42 C38 119.39(10)
C44 C43 C42 118.94(10)
C44 C43 C40 121.81(11)
C42 C43 C40 119.25(11)
C45 C44 C43 121.16(11)
C45 C44 H44 119.4
C43 C44 H44 119.4
C44 C45 C46 120.67(11)
C44 C45 H45 119.7
C46 C45 H45 119.7
C41 C46 C45 118.16(10)
C41 C46 C2 119.91(10)
C45 C46 C2 121.82(10)

loop_
_geom_bond_atom_site_label_1
_geom_bond_atom_site_label_2
_geom_bond_distance
C1 C6 1.3924(15)
C1 C2 1.3991(16)
C1 H1 0.9500
C2 C3 1.4004(16)
C2 C46 1.4835(16)
C3 C4 1.3793(16)
C3 H3 0.9500
C4 C5 1.3890(16)
C4 H4 0.9500
C5 C6 1.4011(16)
C5 C7 1.5143(15)
C6 C10 1.4806(16)
C7 O1 1.4089(14)
C7 O3 1.4224(13)
C7 C8 1.5577(16)
C8 O4 1.4088(14)
C8 O2 1.4278(13)
C8 C11 1.5205(15)
C9 C10 1.3962(16)
C9 C14 1.3976(16)
C9 H9 0.9500
C10 C11 1.4009(15)
C11 C12 1.3940(16)
C12 C13 1.3890(16)
C12 H12 0.9500
C13 C14 1.4036(15)
C13 H13 0.9500
C14 C20 1.4931(15)
O1 C15 1.4407(14)
C15 C16 1.5030(18)
C15 H15 0.9900
C15 H15A 0.9900
C16 O2 1.4365(14)
C16 H16 0.9900
C16 H16A 0.9900
O3 C17 1.4333(14)
C17 C18 1.5008(18)
C17 H17 0.9900
C17 H17A 0.9900
C18 O4 1.4459(14)
C18 H18 0.9900
C18 H18A 0.9900
C19 C20 1.3864(16)
C19 C24 1.4075(16)
C19 H19 0.9500
C20 C21 1.4122(16)
C21 C22 1.3729(17)
C21 H21 0.9500
C22 C23 1.4066(17)
C22 H22 0.9500
C23 C24 1.4156(16)
C23 C25 1.4359(16)
C24 C28 1.4585(16)
C25 C26 1.3525(18)
C25 H25 0.9500
C26 C29 1.4304(17)
C26 H26 0.9500
C27 C32 1.3883(16)
C27 C28 1.4036(17)
C27 H27 0.9500
C28 C29 1.4191(16)
C29 C30 1.4123(17)
C30 C31 1.3720(18)
C30 H30 0.9500
C31 C32 1.4171(16)
C31 H31 0.9500
C32 C34 1.4888(17)
C33 C34 1.3870(16)
C33 C38 1.3992(17)
C33 H33 0.9500
C34 C35 1.4172(16)
C35 C36 1.3746(18)
C35 H35 0.9500
C36 C37 1.4076(18)
C36 H36 0.9500
C37 C38 1.4181(16)
C37 C39 1.4351(17)
C38 C42 1.4526(16)
C39 C40 1.3542(18)
C39 H39 0.9500
C40 C43 1.4351(16)
C40 H40 0.9500
C41 C46 1.3838(16)
C41 C42 1.4064(15)
C41 H41 0.9500
C42 C43 1.4168(16)
C43 C44 1.4114(17)
C44 C45 1.3738(17)
C44 H44 0.9500
C45 C46 1.4145(16)
C45 H45 0.9500

loop_
_geom_torsion_atom_site_label_1
_geom_torsion_atom_site_label_2
_geom_torsion_atom_site_label_3
_geom_torsion_atom_site_label_4
_geom_torsion
C6 C1 C2 C3 3.89(16)
C6 C1 C2 C46 -172.27(10)
C1 C2 C3 C4 -1.57(16)
C46 C2 C3 C4 174.59(10)
C2 C3 C4 C5 -0.81(17)
C3 C4 C5 C6 0.98(17)
C3 C4 C5 C7 -173.56(10)
C2 C1 C6 C5 -3.77(17)
C2 C1 C6 C10 173.80(10)
C4 C5 C6 C1 1.26(16)
C7 C5 C6 C1 175.76(10)
C4 C5 C6 C10 -176.38(10)
C7 C5 C6 C10 -1.87(15)
C4 C5 C7 O1 86.44(12)
C6 C5 C7 O1 -88.05(12)
C4 C5 C7 O3 -28.27(14)
C6 C5 C7 O3 157.24(10)
C4 C5 C7 C8 -152.49(10)
C6 C5 C7 C8 33.02(14)
O1 C7 C8 O4 -169.06(8)
O3 C7 C8 O4 -52.02(11)
C5 C7 C8 O4 73.21(11)
O1 C7 C8 O2 -51.44(11)
O3 C7 C8 O2 65.60(11)
C5 C7 C8 O2 -169.17(8)
O1 C7 C8 C11 72.54(11)
O3 C7 C8 C11 -170.42(8)
C5 C7 C8 C11 -45.18(12)
C14 C9 C10 C11 -2.41(16)
C14 C9 C10 C6 -179.82(10)
C1 C6 C10 C9 -16.96(16)
C5 C6 C10 C9 160.60(10)
C1 C6 C10 C11 165.67(10)
C5 C6 C10 C11 -16.77(16)
C9 C10 C11 C12 4.71(16)
C6 C10 C11 C12 -177.86(9)
C9 C10 C11 C8 -176.31(10)
C6 C10 C11 C8 1.11(16)
O4 C8 C11 C12 87.92(12)
O2 C8 C11 C12 -28.11(14)
C7 C8 C11 C12 -151.11(10)
O4 C8 C11 C10 -91.04(12)
O2 C8 C11 C10 152.94(10)
C7 C8 C11 C10 29.93(14)
C10 C11 C12 C13 -2.80(16)
C8 C11 C12 C13 178.23(10)
C11 C12 C13 C14 -1.62(17)
C10 C9 C14 C13 -1.89(16)
C10 C9 C14 C20 174.99(10)
C12 C13 C14 C9 3.89(16)
C12 C13 C14 C20 -172.92(10)
O3 C7 O1 C15 -63.90(11)
C5 C7 O1 C15 177.29(8)
C8 C7 O1 C15 55.66(11)
C7 O1 C15 C16 -58.22(12)
O1 C15 C16 O2 56.95(12)
O4 C8 O2 C16 172.99(9)
C11 C8 O2 C16 -71.12(12)
C7 C8 O2 C16 52.85(12)
C15 C16 O2 C8 -57.11(12)
O1 C7 O3 C17 175.54(9)
C5 C7 O3 C17 -70.02(12)
C8 C7 O3 C17 55.28(12)
C7 O3 C17 C18 -58.97(12)
O3 C17 C18 O4 57.62(12)
O2 C8 O4 C18 -65.52(11)
C11 C8 O4 C18 175.30(8)
C7 C8 O4 C18 53.93(11)
C17 C18 O4 C8 -57.30(12)
C24 C19 C20 C21 -0.43(17)
C24 C19 C20 C14 -178.24(10)
C9 C14 C20 C19 5.65(16)
C13 C14 C20 C19 -177.66(10)
C9 C14 C20 C21 -172.07(10)
C13 C14 C20 C21 4.62(16)
C19 C20 C21 C22 1.34(17)
C14 C20 C21 C22 179.13(10)
C20 C21 C22 C23 -0.11(17)
C21 C22 C23 C24 -2.03(17)
C21 C22 C23 C25 176.21(10)
C20 C19 C24 C23 -1.68(17)
C20 C19 C24 C28 -179.92(10)
C22 C23 C24 C19 2.86(16)
C25 C23 C24 C19 -175.43(10)
C22 C23 C24 C28 -178.85(9)
C25 C23 C24 C28 2.86(16)
C22 C23 C25 C26 -176.75(11)
C24 C23 C25 C26 1.49(17)
C23 C25 C26 C29 -3.04(18)
C32 C27 C28 C29 -3.42(17)
C32 C27 C28 C24 176.16(10)
C19 C24 C28 C27 -6.99(17)
C23 C24 C28 C27 174.78(10)
C19 C24 C28 C29 172.59(10)
C23 C24 C28 C29 -5.64(16)
C27 C28 C29 C30 3.29(16)
C24 C28 C29 C30 -176.31(10)
C27 C28 C29 C26 -176.21(10)
C24 C28 C29 C26 4.19(16)
C25 C26 C29 C30 -179.36(11)
C25 C26 C29 C28 0.12(17)
C28 C29 C30 C31 -1.13(17)
C26 C29 C30 C31 178.36(10)
C29 C30 C31 C32 -1.13(18)
C28 C27 C32 C31 1.20(17)
C28 C27 C32 C34 -177.48(10)
C30 C31 C32 C27 1.12(17)
C30 C31 C32 C34 179.80(10)
C38 C33 C34 C35 -0.49(17)
C38 C33 C34 C32 178.16(10)
C27 C32 C34 C33 8.13(17)
C31 C32 C34 C33 -170.49(10)
C27 C32 C34 C35 -173.30(10)
C31 C32 C34 C35 8.08(17)
C33 C34 C35 C36 1.85(17)
C32 C34 C35 C36 -176.77(10)
C34 C35 C36 C37 -0.73(18)
C35 C36 C37 C38 -1.76(17)
C35 C36 C37 C39 177.82(11)
C34 C33 C38 C37 -1.96(17)
C34 C33 C38 C42 -179.46(10)
C36 C37 C38 C33 3.03(16)
C39 C37 C38 C33 -176.57(10)
C36 C37 C38 C42 -179.41(10)
C39 C37 C38 C42 1.00(16)
C36 C37 C39 C40 -178.40(11)
C38 C37 C39 C40 1.18(17)
C37 C39 C40 C43 -0.64(18)
C46 C41 C42 C43 -3.12(16)
C46 C41 C42 C38 177.94(10)
C33 C38 C42 C41 -7.27(17)
C37 C38 C42 C41 175.25(10)
C33 C38 C42 C43 173.80(10)
C37 C38 C42 C43 -3.68(16)
C41 C42 C43 C44 4.46(16)
C38 C42 C43 C44 -176.57(10)
C41 C42 C43 C40 -174.76(10)
C38 C42 C43 C40 4.21(16)
C39 C40 C43 C44 178.71(11)
C39 C40 C43 C42 -2.10(17)
C42 C43 C44 C45 -2.24(17)
C40 C43 C44 C45 176.96(11)
C43 C44 C45 C46 -1.52(17)
C42 C41 C46 C45 -0.56(16)
C42 C41 C46 C2 175.75(10)
C44 C45 C46 C41 2.92(16)
C44 C45 C46 C2 -173.32(10)
C1 C2 C46 C41 24.59(16)
C3 C2 C46 C41 -151.43(11)
C1 C2 C46 C45 -159.24(11)
C3 C2 C46 C45 24.74(16)
